data_7717414
loop_
_publ_author_name
'Guan, Yiwen'
'Xu, Xian'
'Xu, Xin'

_publ_section_title
;
 Reactions of a Geminal Sc/P Lewis Pair with Pyridotetrazole and Beyond
;
_journal_name_full 'Dalton Transactions'
_journal_paper_doi 10.1039/D4DT02838D
_journal_year 2024
_chemical_formula_moiety 'C56 H69 N3 O2 P Sc'
_chemical_formula_sum 'C56 H69 N3 O2 P Sc'
_chemical_formula_weight 892.07
_space_group_crystal_system monoclinic
_space_group_IT_number 14
_space_group_name_Hall '-P 2yn'
_space_group_name_H-M_alt 'P 1 21/n 1'
_atom_sites_solution_hydrogens geom
_atom_sites_solution_primary dual
_audit_creation_date 2024-10-08
_audit_creation_method
;
Olex2 1.5
(compiled 2024.02.16 svn.r378c4104 for OlexSys, GUI svn.r6928)
;
_audit_update_record
;
2024-10-09 deposited with the CCDC.	2024-11-05 downloaded from the CCDC.
;
_cell_angle_alpha 90
_cell_angle_beta 97.0520(10)
_cell_angle_gamma 90
_cell_formula_units_Z 4
_cell_length_a 11.2105(4)
_cell_length_b 23.0554(9)
_cell_length_c 19.3556(7)
_cell_measurement_reflns_used 9885
_cell_measurement_temperature 119.99
_cell_measurement_theta_max 24.59
_cell_measurement_theta_min 2.30
_cell_volume 4964.9(3)
_computing_cell_refinement 'SAINT v8.37A (Bruker, 2015)'
_computing_data_reduction 'SAINT v8.37A (Bruker, 2015)'
_computing_molecular_graphics 'Olex2 1.5 (Dolomanov et al., 2009)'
_computing_publication_material 'Olex2 1.5 (Dolomanov et al., 2009)'
_computing_structure_refinement 'SHELXL 2018/3 (Sheldrick, 2015)'
_computing_structure_solution 'SHELXT 2014/5 (Sheldrick, 2014)'
_diffrn_ambient_temperature 119.99
_diffrn_measured_fraction_theta_full 0.999
_diffrn_measured_fraction_theta_max 0.999
_diffrn_measurement_device_type 'Bruker APEX-II CCD'
_diffrn_measurement_method '\f and \w scans'
_diffrn_radiation_type MoK\a
_diffrn_radiation_wavelength 0.71073
_diffrn_reflns_av_R_equivalents 0.1215
_diffrn_reflns_av_unetI/netI 0.0754
_diffrn_reflns_Laue_measured_fraction_full 0.999
_diffrn_reflns_Laue_measured_fraction_max 0.999
_diffrn_reflns_limit_h_max 14
_diffrn_reflns_limit_h_min -14
_diffrn_reflns_limit_k_max 29
_diffrn_reflns_limit_k_min -29
_diffrn_reflns_limit_l_max 25
_diffrn_reflns_limit_l_min -25
_diffrn_reflns_number 83669
_diffrn_reflns_point_group_measured_fraction_full 0.999
_diffrn_reflns_point_group_measured_fraction_max 0.999
_diffrn_reflns_theta_full 25.242
_diffrn_reflns_theta_max 27.488
_diffrn_reflns_theta_min 2.032
_diffrn_source_current 1.0
_diffrn_source_power 0.05
_diffrn_source_voltage 50.0
_diffrn_standards_number 0
_exptl_absorpt_coefficient_mu 0.224
_exptl_absorpt_correction_T_max 0.7456
_exptl_absorpt_correction_T_min 0.4657
_exptl_absorpt_correction_type multi-scan
_exptl_absorpt_process_details
;
SADABS-2016/2 (Bruker,2016/2) was used for absorption correction.
wR2(int) was 0.1146 before and 0.0950 after correction.
The Ratio of minimum to maximum transmission is 0.6246.
The \l/2 correction factor is Not present.
;
_exptl_crystal_colour 'clear light colourless'
_exptl_crystal_colour_lustre clear
_exptl_crystal_colour_modifier light
_exptl_crystal_colour_primary colourless
_exptl_crystal_density_diffrn 1.193
_exptl_crystal_description block
_exptl_crystal_F_000 1912
_exptl_crystal_size_max 0.16
_exptl_crystal_size_mid 0.14
_exptl_crystal_size_min 0.13
_refine_diff_density_max 0.372
_refine_diff_density_min -0.505
_refine_diff_density_rms 0.064
_refine_ls_extinction_method none
_refine_ls_goodness_of_fit_ref 1.035
_refine_ls_hydrogen_treatment constr
_refine_ls_matrix_type full
_refine_ls_number_parameters 583
_refine_ls_number_reflns 11378
_refine_ls_number_restraints 0
_refine_ls_restrained_S_all 1.035
_refine_ls_R_factor_all 0.1030
_refine_ls_R_factor_gt 0.0497
_refine_ls_shift/su_max 0.001
_refine_ls_shift/su_mean 0.000
_refine_ls_structure_factor_coef Fsqd
_refine_ls_weighting_details 'w=1/[\s^2^(Fo^2^)+(0.0366P)^2^+4.6760P] where P=(Fo^2^+2Fc^2^)/3'
_refine_ls_weighting_scheme calc
_refine_ls_wR_factor_gt 0.1078
_refine_ls_wR_factor_ref 0.1405
_reflns_Friedel_coverage 0.000
_reflns_number_gt 7350
_reflns_number_total 11378
_reflns_threshold_expression 'I > 2\s(I)'
_cod_data_source_file d4dt02838d2.cif
_cod_data_source_block Complex_4_0ma_a
_cod_database_code 7717414
_shelx_shelxl_version_number 2018/3
_shelx_space_group_comment
;
The symmetry employed for this shelxl refinement is uniquely defined
by the following loop, which should always be used as a source of
symmetry information in preference to the above space-group names.
They are only intended as comments.
;
_shelx_estimated_absorpt_t_max 0.971
_shelx_estimated_absorpt_t_min 0.965
_olex2_refinement_description
;
1. Fixed Uiso
 At 1.2 times of:
  All C(H) groups
 At 1.5 times of:
  All C(H,H,H) groups
2.a Aromatic/amide H refined with riding coordinates:
 C46(H46), C5(H5), C3(H3), C4(H4), C47(H47), C53(H53), C49(H49), C17(H17),
 C35(H35), C42(H42), C34(H34), C48(H48), C41(H41), C36(H36), C19(H19), C43(H43),
  C40(H40), C18(H18), C44(H44), C54(H54), C56(H56), C55(H55), C37(H37), C38(H38)
2.b Idealised Me refined as rotating group:
 C32(H32A,H32B,H32C), C14(H14A,H14B,H14C), C10(H10A,H10B,H10C), C13(H13A,H13B,
 H13C), C12(H12A,H12B,H12C), C31(H31A,H31B,H31C), C30(H30A,H30B,H30C), C9(H9A,
 H9B,H9C), C28(H28A,H28B,H28C), C26(H26A,H26B,H26C), C8(H8A,H8B,H8C), C22(H22A,
 H22B,H22C), C27(H27A,H27B,H27C), C24(H24A,H24B,H24C), C23(H23A,H23B,H23C)
;
_olex2_submission_special_instructions 'No special instructions were received'

loop_
_space_group_symop_operation_xyz
'x, y, z'
'-x+1/2, y+1/2, -z+1/2'
'-x, -y, -z'
'x-1/2, -y-1/2, z-1/2'

loop_
_atom_site_label
_atom_site_type_symbol
_atom_site_fract_x
_atom_site_fract_y
_atom_site_fract_z
_atom_site_U_iso_or_equiv
_atom_site_adp_type
_atom_site_occupancy
_atom_site_site_symmetry_order
_atom_site_calc_flag
_atom_site_refinement_flags_posn
_atom_site_refinement_flags_adp
_atom_site_refinement_flags_occupancy
_atom_site_disorder_assembly
_atom_site_disorder_group
Sc1 Sc 0.64932(4) 0.41131(2) 0.24107(2) 0.02336(12) Uani 1 1 d . . . . .
P1 P 0.62702(6) 0.54048(3) 0.22653(3) 0.02433(15) Uani 1 1 d . . . . .
O1 O 0.54718(14) 0.34393(7) 0.24892(8) 0.0256(4) Uani 1 1 d . . . . .
O2 O 0.79538(14) 0.38059(7) 0.21421(9) 0.0284(4) Uani 1 1 d . . . . .
N1 N 0.54517(17) 0.48883(8) 0.19219(10) 0.0230(4) Uani 1 1 d . . . . .
N2 N 0.69433(18) 0.46722(9) 0.32573(10) 0.0271(5) Uani 1 1 d . . . . .
N3 N 0.73892(17) 0.49984(9) 0.26950(10) 0.0248(4) Uani 1 1 d . . . . .
C6 C 0.4363(2) 0.28762(11) 0.32417(13) 0.0262(5) Uani 1 1 d . . . . .
C1 C 0.4816(2) 0.29576(10) 0.25920(12) 0.0244(5) Uani 1 1 d . . . . .
C2 C 0.4572(2) 0.25382(11) 0.20552(13) 0.0277(5) Uani 1 1 d . . . . .
C11 C 0.4621(2) 0.33027(11) 0.38523(13) 0.0290(6) Uani 1 1 d . . . . .
C29 C 0.4200(2) 0.49417(11) 0.15467(13) 0.0258(5) Uani 1 1 d . . . . .
C46 C 0.6653(2) 0.48314(11) 0.44606(13) 0.0328(6) Uani 1 1 d . . . . .
H46 H 0.597504 0.458101 0.440134 0.039 Uiso 1 1 calc R U . . .
C50 C 0.8373(2) 0.52694(10) 0.40150(13) 0.0268(5) Uani 1 1 d . . . . .
C45 C 0.7320(2) 0.49281(11) 0.39045(13) 0.0275(5) Uani 1 1 d . . . . .
C5 C 0.3657(2) 0.23880(11) 0.33251(14) 0.0304(6) Uani 1 1 d . . . . .
H5 H 0.335366 0.232945 0.375692 0.036 Uiso 1 1 calc R U . . .
C52 C 0.9152(2) 0.52925(10) 0.34588(13) 0.0267(5) Uani 1 1 d . . . . .
C3 C 0.3850(2) 0.20637(11) 0.21794(14) 0.0332(6) Uani 1 1 d . . . . .
H3 H 0.367287 0.178293 0.182233 0.040 Uiso 1 1 calc R U . . .
C7 C 0.5095(2) 0.25714(11) 0.13536(13) 0.0323(6) Uani 1 1 d . . . . .
C33 C 0.5557(2) 0.58728(11) 0.28402(12) 0.0269(5) Uani 1 1 d . . . . .
C4 C 0.3389(2) 0.19888(11) 0.27994(14) 0.0336(6) Uani 1 1 d . . . . .
H4 H 0.288948 0.166528 0.286457 0.040 Uiso 1 1 calc R U . . .
C32 C 0.4218(2) 0.47414(12) 0.07973(13) 0.0316(6) Uani 1 1 d . . . . .
H32A H 0.470248 0.501110 0.055659 0.047 Uiso 1 1 calc R U . . .
H32B H 0.339555 0.473230 0.055836 0.047 Uiso 1 1 calc R U . . .
H32C H 0.456903 0.435215 0.079540 0.047 Uiso 1 1 calc R U . . .
C25 C 0.8489(2) 0.39490(12) 0.06388(14) 0.0327(6) Uani 1 1 d . . . . .
C47 C 0.6976(3) 0.50975(12) 0.50921(14) 0.0366(6) Uani 1 1 d . . . . .
H47 H 0.650549 0.503662 0.546154 0.044 Uiso 1 1 calc R U . . .
C14 C 0.5980(2) 0.33374(12) 0.40944(14) 0.0333(6) Uani 1 1 d . . . . .
H14A H 0.629583 0.294634 0.419700 0.050 Uiso 1 1 calc R U . . .
H14B H 0.611993 0.357702 0.451469 0.050 Uiso 1 1 calc R U . . .
H14C H 0.638884 0.351081 0.372542 0.050 Uiso 1 1 calc R U . . .
C10 C 0.4632(3) 0.31193(12) 0.09578(14) 0.0353(6) Uani 1 1 d . . . . .
H10A H 0.375849 0.309360 0.084033 0.053 Uiso 1 1 calc R U . . .
H10B H 0.501135 0.315350 0.052954 0.053 Uiso 1 1 calc R U . . .
H10C H 0.483172 0.346080 0.125091 0.053 Uiso 1 1 calc R U . . .
C53 C 1.0373(2) 0.54335(11) 0.35590(15) 0.0338(6) Uani 1 1 d . . . . .
H53 H 1.074115 0.554362 0.400815 0.041 Uiso 1 1 calc R U . . .
C39 C 0.7046(2) 0.58662(10) 0.17146(13) 0.0259(5) Uani 1 1 d . . . . .
C16 C 0.9318(2) 0.37117(11) 0.12756(14) 0.0318(6) Uani 1 1 d . . . . .
C13 C 0.4032(3) 0.31198(13) 0.44965(14) 0.0385(7) Uani 1 1 d . . . . .
H13A H 0.315834 0.309866 0.437445 0.058 Uiso 1 1 calc R U . . .
H13B H 0.422386 0.340555 0.486840 0.058 Uiso 1 1 calc R U . . .
H13C H 0.433875 0.273868 0.465683 0.058 Uiso 1 1 calc R U . . .
C12 C 0.4093(2) 0.39007(11) 0.36314(14) 0.0322(6) Uani 1 1 d . . . . .
H12A H 0.452984 0.406325 0.326768 0.048 Uiso 1 1 calc R U . . .
H12B H 0.417223 0.416111 0.403457 0.048 Uiso 1 1 calc R U . . .
H12C H 0.324175 0.385820 0.345133 0.048 Uiso 1 1 calc R U . . .
C15 C 0.9026(2) 0.36296(11) 0.19636(14) 0.0292(6) Uani 1 1 d . . . . .
C49 C 0.8669(2) 0.55327(12) 0.46639(14) 0.0355(6) Uani 1 1 d . . . . .
H49 H 0.936272 0.577216 0.473907 0.043 Uiso 1 1 calc R U . . .
C31 C 0.3692(2) 0.55596(11) 0.15274(14) 0.0323(6) Uani 1 1 d . . . . .
H31A H 0.359389 0.568403 0.200119 0.048 Uiso 1 1 calc R U . . .
H31B H 0.291068 0.556708 0.123848 0.048 Uiso 1 1 calc R U . . .
H31C H 0.424793 0.582277 0.133008 0.048 Uiso 1 1 calc R U . . .
C17 C 1.0470(3) 0.35486(12) 0.11387(17) 0.0411(7) Uani 1 1 d . . . . .
H17 H 1.067883 0.360003 0.068153 0.049 Uiso 1 1 calc R U . . .
C35 C 0.4281(3) 0.59903(13) 0.37434(14) 0.0375(7) Uani 1 1 d . . . . .
H35 H 0.381296 0.582173 0.406803 0.045 Uiso 1 1 calc R U . . .
C21 C 0.9576(2) 0.32129(12) 0.32140(14) 0.0359(6) Uani 1 1 d . . . . .
C42 C 0.8312(3) 0.65601(12) 0.08792(15) 0.0381(7) Uani 1 1 d . . . . .
H42 H 0.873808 0.679835 0.059249 0.046 Uiso 1 1 calc R U . . .
C34 C 0.4868(2) 0.56338(12) 0.33156(13) 0.0321(6) Uani 1 1 d . . . . .
H34 H 0.479699 0.522439 0.334877 0.038 Uiso 1 1 calc R U . . .
C51 C 0.8654(2) 0.51307(11) 0.27910(13) 0.0271(5) Uani 1 1 d . . . . .
C48 C 0.7976(3) 0.54522(12) 0.51968(14) 0.0378(7) Uani 1 1 d . . . . .
H48 H 0.818362 0.563885 0.563255 0.045 Uiso 1 1 calc R U . . .
C41 C 0.8526(2) 0.66110(11) 0.15937(14) 0.0339(6) Uani 1 1 d . . . . .
H41 H 0.910069 0.688292 0.179870 0.041 Uiso 1 1 calc R U . . .
C36 C 0.4369(3) 0.65876(12) 0.37038(14) 0.0374(7) Uani 1 1 d . . . . .
H36 H 0.396359 0.682850 0.399779 0.045 Uiso 1 1 calc R U . . .
C30 C 0.3371(2) 0.45443(12) 0.19044(14) 0.0328(6) Uani 1 1 d . . . . .
H30A H 0.369770 0.414948 0.192765 0.049 Uiso 1 1 calc R U . . .
H30B H 0.256929 0.454241 0.163802 0.049 Uiso 1 1 calc R U . . .
H30C H 0.331629 0.468632 0.237660 0.049 Uiso 1 1 calc R U . . .
C20 C 0.9871(2) 0.33617(11) 0.24784(14) 0.0314(6) Uani 1 1 d . . . . .
C19 C 1.1003(2) 0.32217(12) 0.22962(16) 0.0397(7) Uani 1 1 d . . . . .
H19 H 1.158298 0.305444 0.263758 0.048 Uiso 1 1 calc R U . . .
C9 C 0.6476(2) 0.25641(12) 0.14798(15) 0.0375(6) Uani 1 1 d . . . . .
H9A H 0.676156 0.290231 0.175903 0.056 Uiso 1 1 calc R U . . .
H9B H 0.679889 0.257654 0.103191 0.056 Uiso 1 1 calc R U . . .
H9C H 0.674757 0.220865 0.172877 0.056 Uiso 1 1 calc R U . . .
C43 C 0.7480(3) 0.61632(12) 0.05789(15) 0.0396(7) Uani 1 1 d . . . . .
H43 H 0.733826 0.612841 0.008659 0.048 Uiso 1 1 calc R U . . .
C40 C 0.7905(2) 0.62668(11) 0.20106(14) 0.0298(6) Uani 1 1 d . . . . .
H40 H 0.805939 0.630112 0.250258 0.036 Uiso 1 1 calc R U . . .
C18 C 1.1306(3) 0.33183(13) 0.16377(18) 0.0459(8) Uani 1 1 d . . . . .
H18 H 1.208854 0.322573 0.153097 0.055 Uiso 1 1 calc R U . . .
C28 C 0.8301(3) 0.34664(13) 0.00862(15) 0.0433(7) Uani 1 1 d . . . . .
H28A H 0.907753 0.335712 -0.005850 0.065 Uiso 1 1 calc R U . . .
H28B H 0.776743 0.360729 -0.031815 0.065 Uiso 1 1 calc R U . . .
H28C H 0.793694 0.312760 0.028351 0.065 Uiso 1 1 calc R U . . .
C44 C 0.6847(2) 0.58138(11) 0.09963(13) 0.0314(6) Uani 1 1 d . . . . .
H44 H 0.627880 0.554012 0.078830 0.038 Uiso 1 1 calc R U . . .
C26 C 0.7233(2) 0.41476(12) 0.07723(14) 0.0354(6) Uani 1 1 d . . . . .
H26A H 0.681673 0.382653 0.097224 0.053 Uiso 1 1 calc R U . . .
H26B H 0.677472 0.426842 0.033209 0.053 Uiso 1 1 calc R U . . .
H26C H 0.730576 0.447484 0.109785 0.053 Uiso 1 1 calc R U . . .
C54 C 1.1050(2) 0.54135(12) 0.30073(16) 0.0386(7) Uani 1 1 d . . . . .
H54 H 1.187477 0.552000 0.307938 0.046 Uiso 1 1 calc R U . . .
C56 C 0.9338(2) 0.50907(11) 0.22444(14) 0.0324(6) Uani 1 1 d . . . . .
H56 H 0.898685 0.496184 0.179927 0.039 Uiso 1 1 calc R U . . .
C8 C 0.4722(3) 0.20525(14) 0.08769(15) 0.0509(8) Uani 1 1 d . . . . .
H8A H 0.500375 0.169217 0.111113 0.076 Uiso 1 1 calc R U . . .
H8B H 0.507892 0.209195 0.044195 0.076 Uiso 1 1 calc R U . . .
H8C H 0.384386 0.204254 0.077385 0.076 Uiso 1 1 calc R U . . .
C22 C 0.8441(2) 0.28332(12) 0.31836(15) 0.0376(6) Uani 1 1 d . . . . .
H22A H 0.774455 0.305323 0.296817 0.056 Uiso 1 1 calc R U . . .
H22B H 0.831037 0.271980 0.365654 0.056 Uiso 1 1 calc R U . . .
H22C H 0.854455 0.248496 0.290688 0.056 Uiso 1 1 calc R U . . .
C27 C 0.9087(3) 0.44730(13) 0.03237(15) 0.0416(7) Uani 1 1 d . . . . .
H27A H 0.922085 0.478170 0.067269 0.062 Uiso 1 1 calc R U . . .
H27B H 0.856120 0.461650 -0.008212 0.062 Uiso 1 1 calc R U . . .
H27C H 0.985894 0.435349 0.018054 0.062 Uiso 1 1 calc R U . . .
C24 C 0.9416(3) 0.37682(13) 0.36321(15) 0.0430(7) Uani 1 1 d . . . . .
H24A H 1.014026 0.400807 0.364485 0.064 Uiso 1 1 calc R U . . .
H24B H 0.928462 0.366487 0.410802 0.064 Uiso 1 1 calc R U . . .
H24C H 0.872159 0.398572 0.341010 0.064 Uiso 1 1 calc R U . . .
C55 C 1.0542(2) 0.52412(12) 0.23550(16) 0.0385(7) Uani 1 1 d . . . . .
H55 H 1.101820 0.522558 0.198166 0.046 Uiso 1 1 calc R U . . .
C37 C 0.5050(3) 0.68280(13) 0.32339(17) 0.0473(8) Uani 1 1 d . . . . .
H37 H 0.512320 0.723757 0.320545 0.057 Uiso 1 1 calc R U . . .
C38 C 0.5629(3) 0.64748(12) 0.28016(15) 0.0406(7) Uani 1 1 d . . . . .
H38 H 0.608455 0.664644 0.247256 0.049 Uiso 1 1 calc R U . . .
C23 C 1.0587(3) 0.28612(15) 0.36297(17) 0.0525(8) Uani 1 1 d . . . . .
H23A H 1.072250 0.250314 0.337784 0.079 Uiso 1 1 calc R U . . .
H23B H 1.035497 0.276459 0.408791 0.079 Uiso 1 1 calc R U . . .
H23C H 1.132684 0.309166 0.368824 0.079 Uiso 1 1 calc R U . . .

loop_
_atom_site_aniso_label
_atom_site_aniso_U_11
_atom_site_aniso_U_22
_atom_site_aniso_U_33
_atom_site_aniso_U_23
_atom_site_aniso_U_13
_atom_site_aniso_U_12
Sc1 0.0220(2) 0.0215(2) 0.0266(2) -0.00014(19) 0.00266(18) -0.00079(18)
P1 0.0242(3) 0.0218(3) 0.0267(3) -0.0006(3) 0.0020(2) -0.0003(2)
O1 0.0252(9) 0.0217(9) 0.0303(9) -0.0006(7) 0.0046(7) -0.0018(7)
O2 0.0226(9) 0.0288(9) 0.0342(10) -0.0002(8) 0.0046(7) 0.0024(7)
N1 0.0219(10) 0.0237(10) 0.0229(10) -0.0015(8) 0.0012(8) -0.0004(8)
N2 0.0299(12) 0.0281(11) 0.0238(11) 0.0018(9) 0.0047(8) -0.0029(9)
N3 0.0227(11) 0.0256(11) 0.0258(11) 0.0019(9) 0.0023(8) -0.0001(8)
C6 0.0231(12) 0.0253(13) 0.0296(13) 0.0020(10) 0.0015(10) 0.0021(10)
C1 0.0207(12) 0.0215(12) 0.0309(13) 0.0023(10) 0.0026(10) 0.0007(9)
C2 0.0287(13) 0.0243(13) 0.0297(13) -0.0004(11) 0.0017(10) -0.0014(10)
C11 0.0301(14) 0.0297(14) 0.0275(13) 0.0001(11) 0.0051(10) -0.0003(11)
C29 0.0199(12) 0.0274(13) 0.0292(13) 0.0006(10) -0.0012(10) 0.0009(10)
C46 0.0374(15) 0.0306(14) 0.0307(14) -0.0013(11) 0.0052(11) -0.0021(12)
C50 0.0257(13) 0.0238(13) 0.0293(13) 0.0006(10) -0.0027(10) 0.0011(10)
C45 0.0297(14) 0.0250(13) 0.0269(13) -0.0014(10) 0.0001(10) 0.0016(10)
C5 0.0268(14) 0.0311(14) 0.0342(14) 0.0067(11) 0.0075(11) 0.0010(11)
C52 0.0254(13) 0.0208(12) 0.0329(14) -0.0003(10) -0.0004(10) 0.0006(10)
C3 0.0356(15) 0.0272(14) 0.0365(15) -0.0024(12) 0.0030(11) -0.0044(11)
C7 0.0429(16) 0.0253(13) 0.0295(14) -0.0031(11) 0.0069(11) -0.0037(11)
C33 0.0275(13) 0.0255(13) 0.0270(13) -0.0011(11) 0.0003(10) 0.0023(10)
C4 0.0303(14) 0.0270(14) 0.0437(16) 0.0033(12) 0.0058(12) -0.0053(11)
C32 0.0325(14) 0.0327(14) 0.0288(14) -0.0021(11) -0.0003(11) -0.0032(11)
C25 0.0316(14) 0.0330(15) 0.0351(15) -0.0015(12) 0.0104(11) -0.0029(11)
C47 0.0506(18) 0.0337(15) 0.0270(14) -0.0015(12) 0.0107(12) -0.0002(13)
C14 0.0333(15) 0.0323(14) 0.0330(14) -0.0013(12) -0.0008(11) 0.0011(11)
C10 0.0388(16) 0.0362(15) 0.0310(14) 0.0035(12) 0.0042(12) -0.0018(12)
C53 0.0270(14) 0.0297(14) 0.0429(16) -0.0014(12) -0.0033(11) -0.0006(11)
C39 0.0245(13) 0.0216(12) 0.0322(13) 0.0015(10) 0.0058(10) 0.0004(10)
C16 0.0273(14) 0.0271(14) 0.0420(15) -0.0020(12) 0.0083(11) -0.0017(11)
C13 0.0407(17) 0.0442(17) 0.0310(15) -0.0006(13) 0.0061(12) -0.0042(13)
C12 0.0329(15) 0.0298(14) 0.0347(14) -0.0043(12) 0.0071(11) 0.0037(11)
C15 0.0207(13) 0.0258(13) 0.0414(15) -0.0032(11) 0.0050(11) -0.0022(10)
C49 0.0352(15) 0.0362(15) 0.0333(15) -0.0018(12) -0.0035(12) -0.0049(12)
C31 0.0287(14) 0.0327(15) 0.0335(14) -0.0002(11) -0.0042(11) 0.0048(11)
C17 0.0333(16) 0.0383(16) 0.0549(19) 0.0033(14) 0.0178(13) 0.0005(12)
C35 0.0390(16) 0.0434(17) 0.0318(15) 0.0004(13) 0.0113(12) 0.0015(13)
C21 0.0328(15) 0.0329(15) 0.0403(16) 0.0011(12) -0.0019(12) 0.0048(11)
C42 0.0429(17) 0.0342(15) 0.0400(16) -0.0010(13) 0.0161(13) -0.0093(12)
C34 0.0366(15) 0.0270(13) 0.0333(14) -0.0003(11) 0.0067(11) -0.0002(11)
C51 0.0225(13) 0.0255(13) 0.0333(14) 0.0001(11) 0.0033(10) -0.0006(10)
C48 0.0495(18) 0.0348(15) 0.0273(14) -0.0047(12) -0.0025(12) -0.0011(13)
C41 0.0313(15) 0.0262(14) 0.0445(16) -0.0039(12) 0.0067(12) -0.0062(11)
C36 0.0419(17) 0.0352(16) 0.0356(15) -0.0053(12) 0.0069(12) 0.0095(13)
C30 0.0215(13) 0.0376(15) 0.0388(15) 0.0015(12) 0.0020(11) -0.0010(11)
C20 0.0250(13) 0.0268(13) 0.0418(16) -0.0004(11) 0.0013(11) -0.0016(10)
C19 0.0237(14) 0.0367(16) 0.0577(19) 0.0024(14) 0.0007(13) 0.0025(11)
C9 0.0417(16) 0.0324(15) 0.0402(16) 0.0007(12) 0.0125(12) 0.0072(12)
C43 0.0495(18) 0.0381(16) 0.0323(15) 0.0009(13) 0.0089(13) -0.0080(13)
C40 0.0305(14) 0.0282(13) 0.0302(14) -0.0031(11) 0.0009(11) -0.0008(11)
C18 0.0231(15) 0.0460(18) 0.071(2) 0.0066(16) 0.0152(14) 0.0030(12)
C28 0.0497(19) 0.0408(17) 0.0405(17) -0.0058(14) 0.0105(14) -0.0005(14)
C44 0.0330(14) 0.0304(14) 0.0310(14) -0.0003(11) 0.0040(11) -0.0056(11)
C26 0.0349(15) 0.0399(16) 0.0316(14) 0.0028(12) 0.0047(11) 0.0033(12)
C54 0.0224(14) 0.0336(15) 0.0600(19) 0.0000(14) 0.0058(13) -0.0006(11)
C56 0.0289(14) 0.0328(15) 0.0363(15) -0.0023(12) 0.0065(11) -0.0014(11)
C8 0.075(2) 0.0426(18) 0.0369(17) -0.0110(14) 0.0143(15) -0.0147(16)
C22 0.0393(16) 0.0319(15) 0.0433(16) 0.0013(13) 0.0120(13) 0.0009(12)
C27 0.0482(18) 0.0392(17) 0.0398(16) 0.0034(13) 0.0147(13) -0.0030(13)
C24 0.0434(18) 0.0400(17) 0.0419(17) -0.0056(13) -0.0095(13) 0.0056(13)
C55 0.0321(15) 0.0375(16) 0.0485(17) -0.0032(13) 0.0153(13) -0.0019(12)
C37 0.059(2) 0.0264(15) 0.060(2) -0.0003(14) 0.0205(16) 0.0051(14)
C38 0.0490(18) 0.0293(15) 0.0468(17) 0.0016(13) 0.0188(14) 0.0033(13)
C23 0.0447(19) 0.059(2) 0.0522(19) 0.0102(16) -0.0006(15) 0.0185(16)

loop_
_atom_type_symbol
_atom_type_description
_atom_type_scat_dispersion_real
_atom_type_scat_dispersion_imag
_atom_type_scat_source
C C 0.0033 0.0016 'International Tables Vol C Tables 4.2.6.8 and 6.1.1.4'
H H 0.0000 0.0000 'International Tables Vol C Tables 4.2.6.8 and 6.1.1.4'
N N 0.0061 0.0033 'International Tables Vol C Tables 4.2.6.8 and 6.1.1.4'
O O 0.0106 0.0060 'International Tables Vol C Tables 4.2.6.8 and 6.1.1.4'
P P 0.1023 0.0942 'International Tables Vol C Tables 4.2.6.8 and 6.1.1.4'
Sc Sc 0.2519 0.3716 'International Tables Vol C Tables 4.2.6.8 and 6.1.1.4'

loop_
_geom_angle_atom_site_label_1
_geom_angle_atom_site_label_2
_geom_angle_atom_site_label_3
_geom_angle
_geom_angle_site_symmetry_1
_geom_angle_site_symmetry_3
_geom_angle_publ_flag
O1 Sc1 P1 139.17(5) . . ?
O1 Sc1 N1 112.48(7) . . ?
O1 Sc1 N2 121.12(8) . . ?
O1 Sc1 N3 158.22(7) . . ?
O2 Sc1 P1 113.97(6) . . ?
O2 Sc1 O1 104.89(7) . . ?
O2 Sc1 N1 126.16(7) . . ?
O2 Sc1 N2 107.93(8) . . ?
O2 Sc1 N3 91.73(7) . . ?
N1 Sc1 P1 31.64(5) . . ?
N1 Sc1 N3 65.88(7) . . ?
N2 Sc1 P1 58.14(6) . . ?
N2 Sc1 N1 84.49(7) . . ?
N2 Sc1 N3 38.31(7) . . ?
N3 Sc1 P1 34.32(5) . . ?
N1 P1 Sc1 48.37(7) . . ?
N1 P1 N3 98.30(10) . . ?
N1 P1 C33 115.25(11) . . ?
N1 P1 C39 119.21(11) . . ?
N3 P1 Sc1 50.09(7) . . ?
N3 P1 C33 112.59(11) . . ?
N3 P1 C39 103.52(11) . . ?
C33 P1 Sc1 125.01(8) . . ?
C39 P1 Sc1 126.90(8) . . ?
C39 P1 C33 107.10(12) . . ?
C1 O1 Sc1 175.39(16) . . ?
C15 O2 Sc1 175.53(16) . . ?
P1 N1 Sc1 99.98(9) . . ?
C29 N1 Sc1 131.73(15) . . ?
C29 N1 P1 126.45(16) . . ?
N3 N2 Sc1 78.80(12) . . ?
C45 N2 Sc1 166.89(17) . . ?
C45 N2 N3 110.86(19) . . ?
P1 N3 Sc1 95.58(9) . . ?
N2 N3 Sc1 62.88(11) . . ?
N2 N3 P1 110.42(15) . . ?
C51 N3 Sc1 127.59(15) . . ?
C51 N3 P1 127.05(16) . . ?
C51 N3 N2 115.75(18) . . ?
C1 C6 C11 122.7(2) . . ?
C5 C6 C1 118.4(2) . . ?
C5 C6 C11 118.8(2) . . ?
O1 C1 C6 119.6(2) . . ?
O1 C1 C2 120.5(2) . . ?
C2 C1 C6 119.9(2) . . ?
C1 C2 C7 123.3(2) . . ?
C3 C2 C1 118.0(2) . . ?
C3 C2 C7 118.6(2) . . ?
C6 C11 C14 110.6(2) . . ?
C6 C11 C13 112.9(2) . . ?
C6 C11 C12 109.3(2) . . ?
C13 C11 C14 105.9(2) . . ?
C13 C11 C12 106.4(2) . . ?
C12 C11 C14 111.7(2) . . ?
N1 C29 C32 108.27(19) . . ?
N1 C29 C31 114.2(2) . . ?
N1 C29 C30 108.35(19) . . ?
C32 C29 C31 107.9(2) . . ?
C32 C29 C30 109.2(2) . . ?
C30 C29 C31 108.9(2) . . ?
C45 C46 H46 119.9 . . ?
C47 C46 H46 119.9 . . ?
C47 C46 C45 120.3(3) . . ?
C45 C50 C52 118.1(2) . . ?
C49 C50 C45 118.7(2) . . ?
C49 C50 C52 123.1(2) . . ?
N2 C45 C50 121.6(2) . . ?
C46 C45 N2 119.3(2) . . ?
C46 C45 C50 119.1(2) . . ?
C6 C5 H5 119.0 . . ?
C4 C5 C6 121.9(2) . . ?
C4 C5 H5 119.0 . . ?
C53 C52 C50 124.6(2) . . ?
C51 C52 C50 117.6(2) . . ?
C51 C52 C53 117.7(2) . . ?
C2 C3 H3 118.8 . . ?
C4 C3 C2 122.4(2) . . ?
C4 C3 H3 118.8 . . ?
C10 C7 C2 109.7(2) . . ?
C10 C7 C9 111.1(2) . . ?
C10 C7 C8 106.9(2) . . ?
C9 C7 C2 110.1(2) . . ?
C9 C7 C8 106.4(2) . . ?
C8 C7 C2 112.6(2) . . ?
C34 C33 P1 119.76(19) . . ?
C34 C33 C38 118.2(2) . . ?
C38 C33 P1 122.0(2) . . ?
C5 C4 H4 120.4 . . ?
C3 C4 C5 119.3(2) . . ?
C3 C4 H4 120.4 . . ?
C29 C32 H32A 109.5 . . ?
C29 C32 H32B 109.5 . . ?
C29 C32 H32C 109.5 . . ?
H32A C32 H32B 109.5 . . ?
H32A C32 H32C 109.5 . . ?
H32B C32 H32C 109.5 . . ?
C28 C25 C16 108.4(2) . . ?
C28 C25 C27 108.7(2) . . ?
C26 C25 C16 116.4(2) . . ?
C26 C25 C28 106.4(2) . . ?
C26 C25 C27 106.6(2) . . ?
C27 C25 C16 110.1(2) . . ?
C46 C47 H47 119.5 . . ?
C46 C47 C48 121.0(3) . . ?
C48 C47 H47 119.5 . . ?
C11 C14 H14A 109.5 . . ?
C11 C14 H14B 109.5 . . ?
C11 C14 H14C 109.5 . . ?
H14A C14 H14B 109.5 . . ?
H14A C14 H14C 109.5 . . ?
H14B C14 H14C 109.5 . . ?
C7 C10 H10A 109.5 . . ?
C7 C10 H10B 109.5 . . ?
C7 C10 H10C 109.5 . . ?
H10A C10 H10B 109.5 . . ?
H10A C10 H10C 109.5 . . ?
H10B C10 H10C 109.5 . . ?
C52 C53 H53 119.8 . . ?
C54 C53 C52 120.4(3) . . ?
C54 C53 H53 119.8 . . ?
C40 C39 P1 120.19(19) . . ?
C44 C39 P1 120.74(19) . . ?
C44 C39 C40 119.0(2) . . ?
C15 C16 C25 127.4(2) . . ?
C17 C16 C25 114.9(2) . . ?
C17 C16 C15 117.7(2) . . ?
C11 C13 H13A 109.5 . . ?
C11 C13 H13B 109.5 . . ?
C11 C13 H13C 109.5 . . ?
H13A C13 H13B 109.5 . . ?
H13A C13 H13C 109.5 . . ?
H13B C13 H13C 109.5 . . ?
C11 C12 H12A 109.5 . . ?
C11 C12 H12B 109.5 . . ?
C11 C12 H12C 109.5 . . ?
H12A C12 H12B 109.5 . . ?
H12A C12 H12C 109.5 . . ?
H12B C12 H12C 109.5 . . ?
O2 C15 C16 120.8(2) . . ?
O2 C15 C20 119.1(2) . . ?
C16 C15 C20 120.1(2) . . ?
C50 C49 H49 119.3 . . ?
C48 C49 C50 121.4(3) . . ?
C48 C49 H49 119.3 . . ?
C29 C31 H31A 109.5 . . ?
C29 C31 H31B 109.5 . . ?
C29 C31 H31C 109.5 . . ?
H31A C31 H31B 109.5 . . ?
H31A C31 H31C 109.5 . . ?
H31B C31 H31C 109.5 . . ?
C16 C17 H17 118.7 . . ?
C18 C17 C16 122.5(3) . . ?
C18 C17 H17 118.7 . . ?
C34 C35 H35 119.5 . . ?
C36 C35 H35 119.5 . . ?
C36 C35 C34 120.9(3) . . ?
C20 C21 C22 111.2(2) . . ?
C24 C21 C20 110.7(2) . . ?
C24 C21 C22 110.1(2) . . ?
C24 C21 C23 106.9(2) . . ?
C23 C21 C20 111.9(2) . . ?
C23 C21 C22 105.8(2) . . ?
C41 C42 H42 119.9 . . ?
C41 C42 C43 120.2(3) . . ?
C43 C42 H42 119.9 . . ?
C33 C34 C35 120.2(3) . . ?
C33 C34 H34 119.9 . . ?
C35 C34 H34 119.9 . . ?
C52 C51 N3 116.9(2) . . ?
C56 C51 N3 121.1(2) . . ?
C56 C51 C52 122.0(2) . . ?
C47 C48 H48 120.3 . . ?
C49 C48 C47 119.4(2) . . ?
C49 C48 H48 120.3 . . ?
C42 C41 H41 120.0 . . ?
C42 C41 C40 120.0(2) . . ?
C40 C41 H41 120.0 . . ?
C35 C36 H36 120.4 . . ?
C37 C36 C35 119.2(3) . . ?
C37 C36 H36 120.4 . . ?
C29 C30 H30A 109.5 . . ?
C29 C30 H30B 109.5 . . ?
C29 C30 H30C 109.5 . . ?
H30A C30 H30B 109.5 . . ?
H30A C30 H30C 109.5 . . ?
H30B C30 H30C 109.5 . . ?
C15 C20 C21 122.8(2) . . ?
C19 C20 C15 118.0(2) . . ?
C19 C20 C21 119.2(2) . . ?
C20 C19 H19 118.9 . . ?
C18 C19 C20 122.1(3) . . ?
C18 C19 H19 118.9 . . ?
C7 C9 H9A 109.5 . . ?
C7 C9 H9B 109.5 . . ?
C7 C9 H9C 109.5 . . ?
H9A C9 H9B 109.5 . . ?
H9A C9 H9C 109.5 . . ?
H9B C9 H9C 109.5 . . ?
C42 C43 H43 119.9 . . ?
C42 C43 C44 120.2(3) . . ?
C44 C43 H43 119.9 . . ?
C39 C40 H40 119.7 . . ?
C41 C40 C39 120.6(2) . . ?
C41 C40 H40 119.7 . . ?
C17 C18 C19 119.4(3) . . ?
C17 C18 H18 120.3 . . ?
C19 C18 H18 120.3 . . ?
C25 C28 H28A 109.5 . . ?
C25 C28 H28B 109.5 . . ?
C25 C28 H28C 109.5 . . ?
H28A C28 H28B 109.5 . . ?
H28A C28 H28C 109.5 . . ?
H28B C28 H28C 109.5 . . ?
C39 C44 C43 120.0(2) . . ?
C39 C44 H44 120.0 . . ?
C43 C44 H44 120.0 . . ?
C25 C26 H26A 109.5 . . ?
C25 C26 H26B 109.5 . . ?
C25 C26 H26C 109.5 . . ?
H26A C26 H26B 109.5 . . ?
H26A C26 H26C 109.5 . . ?
H26B C26 H26C 109.5 . . ?
C53 C54 H54 119.6 . . ?
C55 C54 C53 120.8(3) . . ?
C55 C54 H54 119.6 . . ?
C51 C56 H56 120.4 . . ?
C51 C56 C55 119.1(3) . . ?
C55 C56 H56 120.4 . . ?
C7 C8 H8A 109.5 . . ?
C7 C8 H8B 109.5 . . ?
C7 C8 H8C 109.5 . . ?
H8A C8 H8B 109.5 . . ?
H8A C8 H8C 109.5 . . ?
H8B C8 H8C 109.5 . . ?
C21 C22 H22A 109.5 . . ?
C21 C22 H22B 109.5 . . ?
C21 C22 H22C 109.5 . . ?
H22A C22 H22B 109.5 . . ?
H22A C22 H22C 109.5 . . ?
H22B C22 H22C 109.5 . . ?
C25 C27 H27A 109.5 . . ?
C25 C27 H27B 109.5 . . ?
C25 C27 H27C 109.5 . . ?
H27A C27 H27B 109.5 . . ?
H27A C27 H27C 109.5 . . ?
H27B C27 H27C 109.5 . . ?
C21 C24 H24A 109.5 . . ?
C21 C24 H24B 109.5 . . ?
C21 C24 H24C 109.5 . . ?
H24A C24 H24B 109.5 . . ?
H24A C24 H24C 109.5 . . ?
H24B C24 H24C 109.5 . . ?
C54 C55 C56 119.9(3) . . ?
C54 C55 H55 120.0 . . ?
C56 C55 H55 120.0 . . ?
C36 C37 H37 119.9 . . ?
C36 C37 C38 120.2(3) . . ?
C38 C37 H37 119.9 . . ?
C33 C38 H38 119.4 . . ?
C37 C38 C33 121.2(3) . . ?
C37 C38 H38 119.4 . . ?
C21 C23 H23A 109.5 . . ?
C21 C23 H23B 109.5 . . ?
C21 C23 H23C 109.5 . . ?
H23A C23 H23B 109.5 . . ?
H23A C23 H23C 109.5 . . ?
H23B C23 H23C 109.5 . . ?

loop_
_geom_bond_atom_site_label_1
_geom_bond_atom_site_label_2
_geom_bond_distance
_geom_bond_site_symmetry_2
_geom_bond_publ_flag
Sc1 P1 2.9990(8) . ?
Sc1 O1 1.9468(16) . ?
Sc1 O2 1.9136(17) . ?
Sc1 N1 2.276(2) . ?
Sc1 N2 2.097(2) . ?
Sc1 N3 2.311(2) . ?
P1 N1 1.598(2) . ?
P1 N3 1.699(2) . ?
P1 C33 1.806(3) . ?
P1 C39 1.804(2) . ?
O1 C1 1.360(3) . ?
O2 C15 1.354(3) . ?
N1 C29 1.504(3) . ?
N2 N3 1.461(3) . ?
N2 C45 1.402(3) . ?
N3 C51 1.440(3) . ?
C6 C1 1.425(3) . ?
C6 C11 1.537(3) . ?
C6 C5 1.397(3) . ?
C1 C2 1.421(3) . ?
C2 C3 1.399(3) . ?
C2 C7 1.546(4) . ?
C11 C14 1.540(4) . ?
C11 C13 1.540(4) . ?
C11 C12 1.540(4) . ?
C29 C32 1.525(3) . ?
C29 C31 1.533(3) . ?
C29 C30 1.529(3) . ?
C46 H46 0.9500 . ?
C46 C45 1.402(4) . ?
C46 C47 1.376(4) . ?
C50 C45 1.413(3) . ?
C50 C52 1.469(4) . ?
C50 C49 1.398(4) . ?
C5 H5 0.9500 . ?
C5 C4 1.378(4) . ?
C52 C53 1.397(3) . ?
C52 C51 1.395(3) . ?
C3 H3 0.9500 . ?
C3 C4 1.375(4) . ?
C7 C10 1.534(4) . ?
C7 C9 1.537(4) . ?
C7 C8 1.537(4) . ?
C33 C34 1.386(4) . ?
C33 C38 1.393(4) . ?
C4 H4 0.9500 . ?
C32 H32A 0.9800 . ?
C32 H32B 0.9800 . ?
C32 H32C 0.9800 . ?
C25 C16 1.550(4) . ?
C25 C28 1.540(4) . ?
C25 C26 1.532(4) . ?
C25 C27 1.543(4) . ?
C47 H47 0.9500 . ?
C47 C48 1.382(4) . ?
C14 H14A 0.9800 . ?
C14 H14B 0.9800 . ?
C14 H14C 0.9800 . ?
C10 H10A 0.9800 . ?
C10 H10B 0.9800 . ?
C10 H10C 0.9800 . ?
C53 H53 0.9500 . ?
C53 C54 1.385(4) . ?
C39 C40 1.404(3) . ?
C39 C44 1.386(3) . ?
C16 C15 1.422(4) . ?
C16 C17 1.401(4) . ?
C13 H13A 0.9800 . ?
C13 H13B 0.9800 . ?
C13 H13C 0.9800 . ?
C12 H12A 0.9800 . ?
C12 H12B 0.9800 . ?
C12 H12C 0.9800 . ?
C15 C20 1.428(4) . ?
C49 H49 0.9500 . ?
C49 C48 1.378(4) . ?
C31 H31A 0.9800 . ?
C31 H31B 0.9800 . ?
C31 H31C 0.9800 . ?
C17 H17 0.9500 . ?
C17 C18 1.368(4) . ?
C35 H35 0.9500 . ?
C35 C34 1.389(4) . ?
C35 C36 1.383(4) . ?
C21 C20 1.539(4) . ?
C21 C22 1.540(4) . ?
C21 C24 1.537(4) . ?
C21 C23 1.538(4) . ?
C42 H42 0.9500 . ?
C42 C41 1.379(4) . ?
C42 C43 1.383(4) . ?
C34 H34 0.9500 . ?
C51 C56 1.384(3) . ?
C48 H48 0.9500 . ?
C41 H41 0.9500 . ?
C41 C40 1.380(4) . ?
C36 H36 0.9500 . ?
C36 C37 1.374(4) . ?
C30 H30A 0.9800 . ?
C30 H30B 0.9800 . ?
C30 H30C 0.9800 . ?
C20 C19 1.395(4) . ?
C19 H19 0.9500 . ?
C19 C18 1.377(4) . ?
C9 H9A 0.9800 . ?
C9 H9B 0.9800 . ?
C9 H9C 0.9800 . ?
C43 H43 0.9500 . ?
C43 C44 1.395(4) . ?
C40 H40 0.9500 . ?
C18 H18 0.9500 . ?
C28 H28A 0.9800 . ?
C28 H28B 0.9800 . ?
C28 H28C 0.9800 . ?
C44 H44 0.9500 . ?
C26 H26A 0.9800 . ?
C26 H26B 0.9800 . ?
C26 H26C 0.9800 . ?
C54 H54 0.9500 . ?
C54 C55 1.378(4) . ?
C56 H56 0.9500 . ?
C56 C55 1.385(4) . ?
C8 H8A 0.9800 . ?
C8 H8B 0.9800 . ?
C8 H8C 0.9800 . ?
C22 H22A 0.9800 . ?
C22 H22B 0.9800 . ?
C22 H22C 0.9800 . ?
C27 H27A 0.9800 . ?
C27 H27B 0.9800 . ?
C27 H27C 0.9800 . ?
C24 H24A 0.9800 . ?
C24 H24B 0.9800 . ?
C24 H24C 0.9800 . ?
C55 H55 0.9500 . ?
C37 H37 0.9500 . ?
C37 C38 1.385(4) . ?
C38 H38 0.9500 . ?
C23 H23A 0.9800 . ?
C23 H23B 0.9800 . ?
C23 H23C 0.9800 . ?

loop_
_geom_torsion_atom_site_label_1
_geom_torsion_atom_site_label_2
_geom_torsion_atom_site_label_3
_geom_torsion_atom_site_label_4
_geom_torsion
_geom_torsion_site_symmetry_1
_geom_torsion_site_symmetry_2
_geom_torsion_site_symmetry_3
_geom_torsion_site_symmetry_4
_geom_torsion_publ_flag
Sc1 P1 N1 C29 166.0(2) . . . . ?
Sc1 P1 N3 N2 -63.11(13) . . . . ?
Sc1 P1 N3 C51 147.3(2) . . . . ?
Sc1 P1 C33 C34 -12.1(2) . . . . ?
Sc1 P1 C33 C38 170.91(19) . . . . ?
Sc1 P1 C39 C40 -112.79(19) . . . . ?
Sc1 P1 C39 C44 64.3(2) . . . . ?
Sc1 N1 C29 C32 -80.5(2) . . . . ?
Sc1 N1 C29 C31 159.40(17) . . . . ?
Sc1 N1 C29 C30 37.9(3) . . . . ?
Sc1 N2 N3 P1 85.76(12) . . . . ?
Sc1 N2 N3 C51 -120.92(18) . . . . ?
Sc1 N2 C45 C46 -68.1(8) . . . . ?
Sc1 N2 C45 C50 110.2(7) . . . . ?
Sc1 N3 C51 C52 -114.6(2) . . . . ?
Sc1 N3 C51 C56 64.6(3) . . . . ?
P1 N1 C29 C32 118.2(2) . . . . ?
P1 N1 C29 C31 -1.9(3) . . . . ?
P1 N1 C29 C30 -123.5(2) . . . . ?
P1 N3 C51 C52 108.1(2) . . . . ?
P1 N3 C51 C56 -72.7(3) . . . . ?
P1 C33 C34 C35 -177.8(2) . . . . ?
P1 C33 C38 C37 178.2(2) . . . . ?
P1 C39 C40 C41 178.3(2) . . . . ?
P1 C39 C44 C43 -178.2(2) . . . . ?
O1 C1 C2 C3 -177.3(2) . . . . ?
O1 C1 C2 C7 4.6(4) . . . . ?
O2 C15 C20 C21 5.7(4) . . . . ?
O2 C15 C20 C19 -175.5(2) . . . . ?
N1 P1 N3 Sc1 -4.32(10) . . . . ?
N1 P1 N3 N2 -67.43(16) . . . . ?
N1 P1 N3 C51 143.0(2) . . . . ?
N1 P1 C33 C34 43.4(2) . . . . ?
N1 P1 C33 C38 -133.6(2) . . . . ?
N1 P1 C39 C40 -170.66(19) . . . . ?
N1 P1 C39 C44 6.4(3) . . . . ?
N2 N3 C51 C52 -40.1(3) . . . . ?
N2 N3 C51 C56 139.1(2) . . . . ?
N3 P1 N1 Sc1 4.44(10) . . . . ?
N3 P1 N1 C29 170.40(19) . . . . ?
N3 P1 C33 C34 -68.3(2) . . . . ?
N3 P1 C33 C38 114.8(2) . . . . ?
N3 P1 C39 C40 -62.9(2) . . . . ?
N3 P1 C39 C44 114.2(2) . . . . ?
N3 N2 C45 C46 155.8(2) . . . . ?
N3 N2 C45 C50 -25.8(3) . . . . ?
N3 C51 C56 C55 177.8(2) . . . . ?
C6 C1 C2 C3 2.2(3) . . . . ?
C6 C1 C2 C7 -175.9(2) . . . . ?
C6 C5 C4 C3 1.6(4) . . . . ?
C1 C6 C11 C14 -61.5(3) . . . . ?
C1 C6 C11 C13 180.0(2) . . . . ?
C1 C6 C11 C12 61.8(3) . . . . ?
C1 C6 C5 C4 -0.2(4) . . . . ?
C1 C2 C3 C4 -0.8(4) . . . . ?
C1 C2 C7 C10 -62.9(3) . . . . ?
C1 C2 C7 C9 59.7(3) . . . . ?
C1 C2 C7 C8 178.2(2) . . . . ?
C2 C3 C4 C5 -1.1(4) . . . . ?
C11 C6 C1 O1 -2.2(3) . . . . ?
C11 C6 C1 C2 178.2(2) . . . . ?
C11 C6 C5 C4 179.8(2) . . . . ?
C46 C47 C48 C49 -1.0(4) . . . . ?
C50 C52 C53 C54 176.5(2) . . . . ?
C50 C52 C51 N3 4.8(3) . . . . ?
C50 C52 C51 C56 -174.5(2) . . . . ?
C50 C49 C48 C47 0.9(4) . . . . ?
C45 N2 N3 Sc1 170.8(2) . . . . ?
C45 N2 N3 P1 -103.48(19) . . . . ?
C45 N2 N3 C51 49.8(3) . . . . ?
C45 C46 C47 C48 -1.6(4) . . . . ?
C45 C50 C52 C53 -157.2(2) . . . . ?
C45 C50 C52 C51 19.0(3) . . . . ?
C45 C50 C49 C48 1.8(4) . . . . ?
C5 C6 C1 O1 177.8(2) . . . . ?
C5 C6 C1 C2 -1.7(3) . . . . ?
C5 C6 C11 C14 118.4(2) . . . . ?
C5 C6 C11 C13 -0.1(3) . . . . ?
C5 C6 C11 C12 -118.2(2) . . . . ?
C52 C50 C45 N2 -7.4(3) . . . . ?
C52 C50 C45 C46 170.9(2) . . . . ?
C52 C50 C49 C48 -173.3(2) . . . . ?
C52 C53 C54 C55 -1.6(4) . . . . ?
C52 C51 C56 C55 -3.0(4) . . . . ?
C3 C2 C7 C10 119.0(3) . . . . ?
C3 C2 C7 C9 -118.4(3) . . . . ?
C3 C2 C7 C8 0.1(4) . . . . ?
C7 C2 C3 C4 177.4(2) . . . . ?
C33 P1 N1 Sc1 -115.43(11) . . . . ?
C33 P1 N1 C29 50.5(2) . . . . ?
C33 P1 N3 Sc1 117.52(10) . . . . ?
C33 P1 N3 N2 54.41(18) . . . . ?
C33 P1 N3 C51 -95.1(2) . . . . ?
C33 P1 C39 C40 56.2(2) . . . . ?
C33 P1 C39 C44 -126.7(2) . . . . ?
C25 C16 C15 O2 -5.4(4) . . . . ?
C25 C16 C15 C20 175.0(2) . . . . ?
C25 C16 C17 C18 -178.5(3) . . . . ?
C47 C46 C45 N2 -177.3(2) . . . . ?
C47 C46 C45 C50 4.3(4) . . . . ?
C53 C52 C51 N3 -178.8(2) . . . . ?
C53 C52 C51 C56 2.0(4) . . . . ?
C53 C54 C55 C56 0.6(4) . . . . ?
C39 P1 N1 Sc1 115.06(11) . . . . ?
C39 P1 N1 C29 -79.0(2) . . . . ?
C39 P1 N3 Sc1 -127.16(10) . . . . ?
C39 P1 N3 N2 169.73(15) . . . . ?
C39 P1 N3 C51 20.2(2) . . . . ?
C39 P1 C33 C34 178.6(2) . . . . ?
C39 P1 C33 C38 1.6(3) . . . . ?
C16 C15 C20 C21 -174.7(2) . . . . ?
C16 C15 C20 C19 4.1(4) . . . . ?
C16 C17 C18 C19 2.3(5) . . . . ?
C15 C16 C17 C18 -0.1(4) . . . . ?
C15 C20 C19 C18 -1.9(4) . . . . ?
C49 C50 C45 N2 177.3(2) . . . . ?
C49 C50 C45 C46 -4.4(4) . . . . ?
C49 C50 C52 C53 17.9(4) . . . . ?
C49 C50 C52 C51 -165.9(2) . . . . ?
C17 C16 C15 O2 176.4(2) . . . . ?
C17 C16 C15 C20 -3.2(4) . . . . ?
C35 C36 C37 C38 0.6(5) . . . . ?
C21 C20 C19 C18 176.9(3) . . . . ?
C42 C41 C40 C39 -0.5(4) . . . . ?
C42 C43 C44 C39 0.4(4) . . . . ?
C34 C33 C38 C37 1.2(4) . . . . ?
C34 C35 C36 C37 -0.1(4) . . . . ?
C51 C52 C53 C54 0.3(4) . . . . ?
C51 C56 C55 C54 1.6(4) . . . . ?
C41 C42 C43 C44 0.3(4) . . . . ?
C36 C35 C34 C33 0.1(4) . . . . ?
C36 C37 C38 C33 -1.2(5) . . . . ?
C20 C19 C18 C17 -1.2(5) . . . . ?
C43 C42 C41 C40 -0.2(4) . . . . ?
C40 C39 C44 C43 -1.1(4) . . . . ?
C28 C25 C16 C15 -116.4(3) . . . . ?
C28 C25 C16 C17 61.8(3) . . . . ?
C44 C39 C40 C41 1.2(4) . . . . ?
C26 C25 C16 C15 3.4(4) . . . . ?
C26 C25 C16 C17 -178.4(2) . . . . ?
C22 C21 C20 C15 54.8(3) . . . . ?
C22 C21 C20 C19 -124.0(3) . . . . ?
C27 C25 C16 C15 124.9(3) . . . . ?
C27 C25 C16 C17 -56.9(3) . . . . ?
C24 C21 C20 C15 -68.0(3) . . . . ?
C24 C21 C20 C19 113.2(3) . . . . ?
C38 C33 C34 C35 -0.7(4) . . . . ?
C23 C21 C20 C15 172.9(3) . . . . ?
C23 C21 C20 C19 -5.9(4) . . . . ?
